data_2213417
loop_
_publ_author_name
'Sema \"Ozt\"urk Y\?ild\?ir\?im'
'Mehmet Akkurt'
'S\"uleyman Servi'
'Memet \,Sekerci'
'Frank W. Heinemann'

_publ_section_title
;<i>N</i>-(4-Chlorophenyl)-<i>N</i>-(4,5-dihydro-1<i>H</i>-imidazol-2-yl)amine
 formamide solvate
;
_journal_coeditor_code IM2008
_journal_issue 5
_journal_name_full 'Acta Crystallographica Section E'
_journal_page_first o2130
_journal_page_last o2132
_journal_paper_doi 10.1107/S1600536807014936
_journal_volume 63
_journal_year 2007
_chemical_formula_iupac 'C9 H10 Cl N3, C H3 N O'
_chemical_formula_moiety 'C9 H10 Cl N3, C H3 N O'
_chemical_formula_sum 'C10 H13 Cl N4 O'
_chemical_formula_weight 240.69
_chemical_name_systematic
;
N-(4-Chlorophenyl)-N-(4,5-dihydro-1H-imidazol-2-yl)amine formamide solvate
;
_space_group_IT_number 14
_symmetry_cell_setting monoclinic
_symmetry_space_group_name_Hall '-P 2ybc'
_symmetry_space_group_name_H-M 'P 1 21/c 1'
_atom_sites_solution_hydrogens geom
_atom_sites_solution_primary direct
_atom_sites_solution_secondary difmap
_cell_angle_alpha 90
_cell_angle_beta 105.789(5)
_cell_angle_gamma 90
_cell_formula_units_Z 4
_cell_length_a 8.5840(5)
_cell_length_b 13.2740(4)
_cell_length_c 9.9080(7)
_cell_measurement_reflns_used 204
_cell_measurement_temperature 150
_cell_measurement_theta_max 20
_cell_measurement_theta_min 6
_cell_volume 1086.36(11)
_computing_cell_refinement 'EVALCCD (Duisenberg <i>et al.</i>,  2003)'
_computing_data_collection 'COLLECT (Nonius, 1999)'
_computing_data_reduction 'SADABS (Sheldrick, 2002)'
_computing_molecular_graphics 'ORTEP-3 for Windows (Farrugia, 1997)'
_computing_publication_material 'WinGX (Farrugia, 1999)'
_computing_structure_refinement 'SHELXL97 (Sheldrick, 1997)'
_computing_structure_solution 'SIR97 (Altomare <i>et al.</i>,  1999)'
_diffrn_ambient_temperature 150
_diffrn_detector_area_resol_mean 9
_diffrn_measured_fraction_theta_full 0.964
_diffrn_measured_fraction_theta_max 0.964
_diffrn_measurement_device_type 'Bruker--Nonius KappaCCD'
_diffrn_measurement_method \w
_diffrn_radiation_monochromator graphite
_diffrn_radiation_source 'fine-focus sealed tube'
_diffrn_radiation_type MoK\a
_diffrn_radiation_wavelength 0.71073
_diffrn_reflns_av_R_equivalents 0.0440
_diffrn_reflns_av_sigmaI/netI 0.0312
_diffrn_reflns_limit_h_max 11
_diffrn_reflns_limit_h_min -11
_diffrn_reflns_limit_k_max 15
_diffrn_reflns_limit_k_min -17
_diffrn_reflns_limit_l_max 13
_diffrn_reflns_limit_l_min -13
_diffrn_reflns_number 15967
_diffrn_reflns_reduction_process
;
;
_diffrn_reflns_theta_full 28.50
_diffrn_reflns_theta_max 28.50
_diffrn_reflns_theta_min 3.74
_diffrn_standards_decay_% 0
_diffrn_standards_number 0
_exptl_absorpt_coefficient_mu 0.336
_exptl_absorpt_correction_T_max 0.977
_exptl_absorpt_correction_T_min 0.900
_exptl_absorpt_correction_type multi-scan
_exptl_absorpt_process_details '(SADABS; Sheldrick, 2002)'
_exptl_crystal_colour colourless
_exptl_crystal_density_diffrn 1.472
_exptl_crystal_density_method 'Not Measured'
_exptl_crystal_description block
_exptl_crystal_F_000 504
_exptl_crystal_size_max 0.32
_exptl_crystal_size_mid 0.09
_exptl_crystal_size_min 0.07
_refine_diff_density_max 0.509
_refine_diff_density_min -0.570
_refine_ls_extinction_method none
_refine_ls_goodness_of_fit_ref 1.013
_refine_ls_hydrogen_treatment constr
_refine_ls_matrix_type full
_refine_ls_number_parameters 145
_refine_ls_number_reflns 2655
_refine_ls_number_restraints 0
_refine_ls_restrained_S_all 1.013
_refine_ls_R_factor_all 0.0626
_refine_ls_R_factor_gt 0.0418
_refine_ls_shift/su_max 0.000
_refine_ls_shift/su_mean 0.000
_refine_ls_structure_factor_coef Fsqd
_refine_ls_weighting_details 'calc w=1/[\s^2^(Fo^2^)+(0.0631P)^2^+0.4854P] where P=(Fo^2^+2Fc^2^)/3'
_refine_ls_weighting_scheme calc
_refine_ls_wR_factor_gt 0.1019
_refine_ls_wR_factor_ref 0.1111
_reflns_number_gt 2034
_reflns_number_total 2655
_reflns_threshold_expression I>2\s(I)
_cod_data_source_file im2008.cif
_cod_data_source_block I
_cod_original_cell_volume 1086.40(10)
_cod_original_sg_symbol_Hall '-P 2 y b c'
_cod_original_sg_symbol_H-M 'P 21/c'
_cod_database_code 2213417
_cod_database_fobs_code 2213417

loop_
_symmetry_equiv_pos_site_id
_symmetry_equiv_pos_as_xyz
1 x,y,z
2 -x,1/2+y,1/2-z
3 -x,-y,-z
4 x,1/2-y,1/2+z

loop_
_atom_site_aniso_label
_atom_site_aniso_U_11
_atom_site_aniso_U_22
_atom_site_aniso_U_33
_atom_site_aniso_U_12
_atom_site_aniso_U_13
_atom_site_aniso_U_23
Cl1 0.0240(2) 0.0244(2) 0.0301(2) -0.0013(2) 0.0149(2) 0.0001(2)
N1 0.0196(7) 0.0125(7) 0.0277(8) 0.0005(6) 0.0093(6) 0.0009(6)
N2 0.0183(7) 0.0163(7) 0.0286(8) -0.0007(6) 0.0109(6) 0.0001(6)
N3 0.0184(7) 0.0166(7) 0.0255(8) -0.0009(6) 0.0115(6) -0.0008(6)
C1 0.0218(8) 0.0151(8) 0.0211(8) 0.0061(7) 0.0071(7) 0.0013(7)
C2 0.0289(9) 0.0164(8) 0.0200(8) 0.0049(7) 0.0119(7) 0.0033(6)
C3 0.0196(8) 0.0196(8) 0.0170(8) -0.0016(7) 0.0071(7) -0.0025(7)
C4 0.0166(8) 0.0186(8) 0.0254(9) 0.0052(7) 0.0055(7) 0.0030(7)
C5 0.0206(9) 0.0170(8) 0.0241(9) 0.0030(7) 0.0073(7) 0.0041(7)
C6 0.0175(8) 0.0146(8) 0.0177(8) -0.0002(6) 0.0044(6) -0.0013(6)
C7 0.0147(7) 0.0150(8) 0.0172(8) 0.0000(6) 0.0019(6) 0.0025(6)
C8 0.0192(8) 0.0199(9) 0.0264(9) -0.0010(7) 0.0105(7) -0.0019(7)
C9 0.0275(9) 0.0170(8) 0.0308(9) -0.0021(7) 0.0164(8) -0.0033(7)
O1 0.0185(6) 0.0155(6) 0.0334(7) 0.0011(5) 0.0094(5) 0.0015(5)
N4 0.0112(7) 0.0126(7) 0.0392(9) -0.0012(5) 0.0117(6) -0.0035(6)
C10 0.0204(8) 0.0139(8) 0.0251(8) -0.0009(7) 0.0081(7) 0.0006(7)

loop_
_atom_site_type_symbol
_atom_site_label
_atom_site_fract_x
_atom_site_fract_y
_atom_site_fract_z
_atom_site_U_iso_or_equiv
_atom_site_thermal_displace_type
_atom_site_calc_flag
_atom_site_refinement_flags
_atom_site_occupancy
Cl Cl1 0.03223(5) 0.13649(3) 1.04443(5) 0.02470(10) Uani . . 1.000
N N1 0.57929(19) 0.26234(11) 0.82569(16) 0.0194(4) Uani . . 1.000
N N2 0.78067(19) 0.23704(11) 0.71283(16) 0.0202(4) Uani . . 1.000
N N3 0.64043(18) 0.10273(12) 0.74120(16) 0.0191(4) Uani . . 1.000
C C1 0.4638(2) 0.14431(13) 0.96409(18) 0.0191(5) Uani . . 1.000
C C2 0.3325(2) 0.11613(14) 1.01374(19) 0.0207(5) Uani . . 1.000
C C3 0.1971(2) 0.17666(14) 0.98729(17) 0.0183(5) Uani . . 1.000
C C4 0.1892(2) 0.26713(14) 0.91624(19) 0.0202(5) Uani . . 1.000
C C5 0.3184(2) 0.29344(14) 0.86291(19) 0.0203(5) Uani . . 1.000
C C6 0.4535(2) 0.23145(13) 0.88365(18) 0.0167(5) Uani . . 1.000
C C7 0.6622(2) 0.20147(13) 0.76214(17) 0.0161(4) Uani . . 1.000
C C8 0.8552(2) 0.15664(14) 0.6514(2) 0.0210(5) Uani . . 1.000
C C9 0.7509(2) 0.06467(14) 0.6622(2) 0.0234(5) Uani . . 1.000
O O1 0.61744(16) 0.46791(9) 0.79428(14) 0.0220(4) Uani . . 1.000
N N4 0.87429(17) 0.43528(11) 0.79633(17) 0.0201(4) Uani . . 1.000
C C10 0.7618(2) 0.49239(13) 0.80339(18) 0.0194(5) Uani . . 1.000
H H1 0.55720 0.10520 0.98460 0.0230 Uiso calc R 1.000
H H1A 0.60460 0.32520 0.83170 0.0230 Uiso calc R 1.000
H H2 0.33650 0.05680 1.06440 0.0250 Uiso calc R 1.000
H H3 0.57220 0.06670 0.76950 0.0230 Uiso calc R 1.000
H H4 0.10010 0.30940 0.90430 0.0240 Uiso calc R 1.000
H H5 0.31400 0.35310 0.81290 0.0240 Uiso calc R 1.000
H H8A 0.96710 0.14630 0.70400 0.0250 Uiso calc R 1.000
H H8B 0.85070 0.17130 0.55450 0.0250 Uiso calc R 1.000
H H9A 0.69110 0.04120 0.56990 0.0280 Uiso calc R 1.000
H H9B 0.81710 0.01000 0.71200 0.0280 Uiso calc R 1.000
H H4A 0.85710 0.37170 0.78400 0.0240 Uiso calc R 1.000
H H4B 0.96920 0.45940 0.80380 0.0240 Uiso calc R 1.000
H H10 0.78690 0.56050 0.81680 0.0230 Uiso calc R 1.000

loop_
_atom_type_symbol
_atom_type_description
_atom_type_scat_dispersion_real
_atom_type_scat_dispersion_imag
_atom_type_scat_source
O O 0.0106 0.0060 'International Tables Vol C Tables 4.2.6.8 and 6.1.1.4'
N N 0.0061 0.0033 'International Tables Vol C Tables 4.2.6.8 and 6.1.1.4'
Cl Cl 0.1484 0.1585 'International Tables Vol C Tables 4.2.6.8 and 6.1.1.4'
H H 0.0000 0.0000 'International Tables Vol C Tables 4.2.6.8 and 6.1.1.4'
C C 0.0033 0.0016 'International Tables Vol C Tables 4.2.6.8 and 6.1.1.4'

loop_
_exptl_crystal_face_index_h
_exptl_crystal_face_index_k
_exptl_crystal_face_index_l
_exptl_crystal_face_perp_dist
1 0 0 0.130
-1 0 0 0.170
0 1 0 0.070
0 -1 0 0.105
0 0 1 0.080
0 0 -1 0.120
0 -2 -3 0.119
0 -2 3 0.085

loop_
_geom_angle_atom_site_label_1
_geom_angle_atom_site_label_2
_geom_angle_atom_site_label_3
_geom_angle
_geom_angle_publ_flag
C6 N1 C7 125.24(15) no
C7 N2 C8 111.07(14) no
C7 N3 C9 109.68(15) no
C6 N1 H1A 117.00 no
C7 N1 H1A 117.00 no
C7 N3 H3 125.00 no
C9 N3 H3 125.00 no
C10 N4 H4A 120.00 no
C10 N4 H4B 120.00 no
H4A N4 H4B 120.00 no
C2 C1 C6 119.44(16) no
C1 C2 C3 119.74(17) no
Cl1 C3 C4 119.89(14) no
C2 C3 C4 121.64(17) no
Cl1 C3 C2 118.47(14) no
C3 C4 C5 118.38(17) no
C4 C5 C6 120.81(17) no
C1 C6 C5 119.74(16) no
N1 C6 C5 117.80(15) no
N1 C6 C1 122.41(16) no
N1 C7 N2 121.02(16) no
N2 C7 N3 112.41(16) no
N1 C7 N3 126.57(16) no
N2 C8 C9 102.85(14) no
N3 C9 C8 103.67(15) no
C2 C1 H1 120.00 no
C6 C1 H1 120.00 no
C1 C2 H2 120.00 no
C3 C2 H2 120.00 no
C5 C4 H4 121.00 no
C3 C4 H4 121.00 no
C4 C5 H5 120.00 no
C6 C5 H5 120.00 no
N2 C8 H8A 111.00 no
N2 C8 H8B 111.00 no
C9 C8 H8A 111.00 no
C9 C8 H8B 111.00 no
H8A C8 H8B 109.00 no
C8 C9 H9A 111.00 no
H9A C9 H9B 109.00 no
N3 C9 H9B 111.00 no
C8 C9 H9B 111.00 no
N3 C9 H9A 111.00 no
O1 C10 N4 126.99(17) no
O1 C10 H10 116.00 no
N4 C10 H10 117.00 no

loop_
_geom_bond_atom_site_label_1
_geom_bond_atom_site_label_2
_geom_bond_distance
_geom_bond_publ_flag
Cl1 C3 1.7446(18) no
O1 C10 1.260(2) no
N1 C6 1.415(2) no
N1 C7 1.342(2) no
N2 C8 1.460(2) no
N2 C7 1.329(2) no
N3 C7 1.332(2) no
N3 C9 1.473(2) no
N1 H1A 0.8600 no
N3 H3 0.8600 no
N4 C10 1.245(2) no
N4 H4A 0.8600 no
N4 H4B 0.8600 no
C1 C2 1.398(3) no
C1 C6 1.394(2) no
C2 C3 1.378(3) no
C3 C4 1.384(3) no
C4 C5 1.397(3) no
C5 C6 1.391(3) no
C8 C9 1.535(3) no
C1 H1 0.9300 no
C2 H2 0.9300 no
C4 H4 0.9300 no
C5 H5 0.9300 no
C8 H8B 0.9700 no
C8 H8A 0.9700 no
C9 H9A 0.9700 no
C9 H9B 0.9700 no
C10 H10 0.9300 no

loop_
_geom_contact_atom_site_label_1
_geom_contact_atom_site_label_2
_geom_contact_distance
_geom_contact_site_symmetry_2
_geom_contact_publ_flag
Cl1 C5 3.5550(19) 4_555 no
Cl1 N2 3.4966(17) 4_455 no
Cl1 N4 3.2888(17) 4_455 no
Cl1 C8 3.4423(19) 4_455 no
Cl1 H9B 3.1000 3_657 no
Cl1 H4A 3.1400 4_455 no
Cl1 H4B 3.0500 4_455 no
Cl1 H5 3.0700 4_555 no
Cl1 H8B 3.0100 4_455 no
O1 N3 2.793(2) 2_656 no
O1 C1 3.399(2) 2_656 no
O1 N1 2.7759(19) . no
O1 C2 3.355(2) 4_554 no
O1 H2 2.8500 4_554 no
O1 H3 2.0500 2_656 no
O1 H1A 1.9400 . no
O1 H9A 2.6300 4_555 no
N1 O1 2.7759(19) . no
N2 Cl1 3.4966(17) 4_654 no
N2 N4 2.809(2) . no
N3 O1 2.793(2) 2_646 no
N3 C1 3.050(2) . no
N4 N2 2.809(2) . no
N4 Cl1 3.2888(17) 4_654 no
N1 H8B 2.9100 4_555 no
N1 H4A 2.9200 . no
N2 H4A 1.9700 . no
N3 H2 2.8300 3_657 no
N3 H1 2.7000 . no
N4 H1A 2.8400 . no
N4 H9B 2.8500 2_756 no
N4 H4 2.5600 1_655 no
C1 N3 3.050(2) . no
C1 C10 3.471(2) 2_646 no
C1 O1 3.399(2) 2_646 no
C2 O1 3.355(2) 4_555 no
C2 C10 3.441(3) 2_646 no
C5 Cl1 3.5550(19) 4_554 no
C8 Cl1 3.4423(19) 4_654 no
C10 C2 3.441(3) 2_656 no
C10 C1 3.471(2) 2_656 no
C1 H3 2.5700 . no
C2 H1 3.0900 3_657 no
C2 H5 3.0400 4_555 no
C3 H8A 2.9900 1_455 no
C4 H8A 2.9100 1_455 no
C6 H3 2.7800 . no
C7 H4A 2.7800 . no
C7 H1 2.9000 . no
C8 H4B 2.9900 2_746 no
C9 H5 2.8900 2_646 no
C9 H4B 2.7200 2_746 no
C10 H3 2.9300 2_656 no
C10 H9A 2.9000 4_555 no
C10 H1A 2.6500 . no
H1 N3 2.7000 . no
H1 C7 2.9000 . no
H1 H2 2.4400 3_657 no
H1 H3 2.2300 . no
H1 C2 3.0900 3_657 no
H1A O1 1.9400 . no
H1A N4 2.8400 . no
H1A C10 2.6500 . no
H1A H4A 2.4200 . no
H1A H5 2.4800 . no
H2 H3 2.3000 3_657 no
H2 O1 2.8500 4_555 no
H2 H1 2.4400 3_657 no
H2 N3 2.8300 3_657 no
H3 H1 2.2300 . no
H3 C1 2.5700 . no
H3 C6 2.7800 . no
H3 H2 2.3000 3_657 no
H3 O1 2.0500 2_646 no
H3 C10 2.9300 2_646 no
H4 N4 2.5600 1_455 no
H4 H4A 2.2600 1_455 no
H4 H4B 2.3700 1_455 no
H4A H4 2.2600 1_655 no
H4A N1 2.9200 . no
H4A N2 1.9700 . no
H4A C7 2.7800 . no
H4A H1A 2.4200 . no
H4A Cl1 3.1400 4_654 no
H4B Cl1 3.0500 4_654 no
H4B H4 2.3700 1_655 no
H4B C8 2.9900 2_756 no
H4B C9 2.7200 2_756 no
H4B H8A 2.5500 2_756 no
H4B H9B 2.0000 2_756 no
H5 H1A 2.4800 . no
H5 Cl1 3.0700 4_554 no
H5 C9 2.8900 2_656 no
H5 H9B 2.3500 2_656 no
H5 C2 3.0400 4_554 no
H8A H4B 2.5500 2_746 no
H8A C3 2.9900 1_655 no
H8A C4 2.9100 1_655 no
H8A H10 2.4600 2_746 no
H8B N1 2.9100 4_554 no
H8B Cl1 3.0100 4_654 no
H9A O1 2.6300 4_554 no
H9A C10 2.9000 4_554 no
H9B Cl1 3.1000 3_657 no
H9B N4 2.8500 2_746 no
H9B H4B 2.0000 2_746 no
H9B H5 2.3500 2_646 no
H10 H8A 2.4600 2_756 no

loop_
_geom_hbond_atom_site_label_D
_geom_hbond_atom_site_label_H
_geom_hbond_atom_site_label_A
_geom_hbond_site_symmetry_A
_geom_hbond_distance_DH
_geom_hbond_distance_HA
_geom_hbond_distance_DA
_geom_hbond_angle_DHA
_geom_hbond_publ_flag
N1 H1A O1 . 0.86 1.94 2.7759(19) 164 yes
N3 H3 O1 2_646 0.86 2.05 2.793(2) 144 yes
N4 H4A N2 . 0.86 1.97 2.809(2) 166 yes
C4 H4 N4 1_455 0.93 2.56 3.457(2) 162 yes

loop_
_geom_torsion_atom_site_label_1
_geom_torsion_atom_site_label_2
_geom_torsion_atom_site_label_3
_geom_torsion_atom_site_label_4
_geom_torsion
_geom_torsion_publ_flag
C7 N1 C6 C1 43.5(3) no
C7 N1 C6 C5 -139.01(18) no
C6 N1 C7 N2 -178.83(16) no
C6 N1 C7 N3 0.7(3) no
C8 N2 C7 N1 178.67(16) no
C8 N2 C7 N3 -0.9(2) no
C7 N2 C8 C9 4.11(19) no
C9 N3 C7 N2 -3.0(2) no
C7 N3 C9 C8 5.26(19) no
C9 N3 C7 N1 177.49(17) no
C6 C1 C2 C3 -2.5(3) no
C2 C1 C6 C5 5.0(3) no
C2 C1 C6 N1 -177.58(16) no
C1 C2 C3 C4 -2.2(3) no
C1 C2 C3 Cl1 177.33(14) no
C2 C3 C4 C5 4.2(3) no
Cl1 C3 C4 C5 -175.32(14) no
C3 C4 C5 C6 -1.6(3) no
C4 C5 C6 C1 -3.0(3) no
C4 C5 C6 N1 179.47(16) no
N2 C8 C9 N3 -5.40(18) no

loop_
_cod_related_entry_id
_cod_related_entry_database
_cod_related_entry_code
1 ChemSpider 21124683
